data_4337206
loop_
_publ_author_name
'Otsubo, Kazuya'
'Kobayashi, Atsushi'
'Sugimoto, Kunihisa'
'Fujiwara, Akihiko'
'Kitagawa, Hiroshi'

_publ_section_title
;
 Variable-rung design for a mixed-valence two-legged ladder system
 situated in a dimensional crossover region.
;
_journal_issue 2
_journal_name_full 'Inorganic chemistry'
_journal_page_first 1229
_journal_page_last 1240
_journal_paper_doi 10.1021/ic402846v
_journal_volume 53
_journal_year 2014
_chemical_formula_moiety 'C18 H38 Br2 N12 O14 Pt2 '
_chemical_formula_sum 'C18 H38 Br2 N12 O14 Pt2'
_chemical_formula_weight 1196.56
_space_group_IT_number 14
_symmetry_cell_setting monoclinic
_symmetry_Int_Tables_number 14
_symmetry_space_group_name_Hall '-P 2ybc'
_symmetry_space_group_name_H-M 'P 1 21/c 1'
_atom_sites_solution_hydrogens geom
_atom_sites_solution_primary direct
_atom_sites_solution_secondary difmap
_audit_creation_method SHELXL-97
_cell_angle_alpha 90.00
_cell_angle_beta 108.587(2)
_cell_angle_gamma 90.00
_cell_formula_units_Z 4
_cell_length_a 17.910(3)
_cell_length_b 11.4097(18)
_cell_length_c 17.050(3)
_cell_measurement_reflns_used 9949
_cell_measurement_temperature 100(2)
_cell_measurement_theta_max 27.83
_cell_measurement_theta_min 2.18
_cell_volume 3302.4(10)
_computing_cell_refinement 'APEX2 (Bruker, 2006)'
_computing_data_collection 'APEX2 (Bruker, 2006)'
_computing_data_reduction 'CrystalStructure 3.8.0'
_computing_publication_material 'CrystalStructure 3.8.0'
_computing_structure_refinement 'SHELXL (Sheldrick, 1997)'
_computing_structure_solution 'SIR2004 (Giacovazzo, 2005)'
_diffrn_ambient_temperature 100(2)
_diffrn_detector_area_resol_mean 8.333
_diffrn_measured_fraction_theta_full 0.964
_diffrn_measured_fraction_theta_max 0.964
_diffrn_measurement_device_type 'Bruker SMART APEXII CCD detector'
_diffrn_measurement_method 'phi and omega scans'
_diffrn_radiation_monochromator graphite
_diffrn_radiation_source 'rotating anode with a mirror focusing unit'
_diffrn_radiation_type MoK\a
_diffrn_radiation_wavelength 0.71073
_diffrn_reflns_av_R_equivalents 0.0440
_diffrn_reflns_av_sigmaI/netI 0.0528
_diffrn_reflns_limit_h_max 23
_diffrn_reflns_limit_h_min -9
_diffrn_reflns_limit_k_max 14
_diffrn_reflns_limit_k_min -14
_diffrn_reflns_limit_l_max 19
_diffrn_reflns_limit_l_min -21
_diffrn_reflns_number 17108
_diffrn_reflns_theta_full 27.37
_diffrn_reflns_theta_max 27.37
_diffrn_reflns_theta_min 1.20
_exptl_absorpt_coefficient_mu 10.964
_exptl_absorpt_correction_T_max 0.6102
_exptl_absorpt_correction_T_min 0.1817
_exptl_absorpt_correction_type multi-scan
_exptl_absorpt_process_details '(SADABS; Sheldrick, 1996)'
_exptl_crystal_colour blue
_exptl_crystal_density_diffrn 2.407
_exptl_crystal_density_method 'not measured'
_exptl_crystal_description needle
_exptl_crystal_F_000 2272
_exptl_crystal_size_max 0.30
_exptl_crystal_size_mid 0.20
_exptl_crystal_size_min 0.05
_refine_diff_density_max 5.266
_refine_diff_density_min -3.755
_refine_diff_density_rms 0.314
_refine_ls_extinction_method none
_refine_ls_goodness_of_fit_ref 1.058
_refine_ls_hydrogen_treatment constr
_refine_ls_matrix_type full
_refine_ls_number_parameters 452
_refine_ls_number_reflns 7235
_refine_ls_number_restraints 150
_refine_ls_restrained_S_all 1.051
_refine_ls_R_factor_all 0.0613
_refine_ls_R_factor_gt 0.0550
_refine_ls_shift/su_max 0.000
_refine_ls_shift/su_mean 0.000
_refine_ls_structure_factor_coef Fsqd
_refine_ls_weighting_details 'calc w=1/[\s^2^(Fo^2^)+(0.0780P)^2^+51.6133P] where P=(Fo^2^+2Fc^2^)/3'
_refine_ls_weighting_scheme calc
_refine_ls_wR_factor_gt 0.1528
_refine_ls_wR_factor_ref 0.1632
_reflns_number_gt 6315
_reflns_number_total 7235
_reflns_threshold_expression F^2^>2.0\s(F^2^)
_cod_data_source_file ic402846v_si_002.cif
_cod_data_source_block Compound_1
_cod_depositor_comments
;
The following automatic conversions were performed:
'_atom_site_symetry_multiplicity' tag replaced with
'_atom_site_symmetry_multiplicity'.

Automatic conversion script
Id: cif_correct_tags 1440 2010-10-19 06:21:57Z saulius 
;
_cod_original_cell_volume 3302.4(9)
_cod_original_formula_sum 'C18 H38 Br2 N12 O14 Pt2 '
_cod_database_code 4337206

loop_
_symmetry_equiv_pos_site_id
_symmetry_equiv_pos_as_xyz
1 +X,+Y,+Z
2 -X,1/2+Y,1/2-Z
3 -X,-Y,-Z
4 X,-1/2-Y,-1/2+Z

loop_
_atom_site_label
_atom_site_type_symbol
_atom_site_fract_x
_atom_site_fract_y
_atom_site_fract_z
_atom_site_U_iso_or_equiv
_atom_site_adp_type
_atom_site_occupancy
_atom_site_symmetry_multiplicity
_atom_site_calc_flag
_atom_site_refinement_flags
_atom_site_disorder_assembly
_atom_site_disorder_group
Pt1 Pt 0.261977(17) 0.00599(2) 1.042055(18) 0.01750(12) Uani 1 1 d . . .
Pt2 Pt -0.259659(17) 0.00391(3) 0.466572(19) 0.01987(13) Uani 1 1 d . . .
Br1 Br 0.27103(5) 0.22286(8) 1.03321(5) 0.0264(2) Uani 1 1 d . . .
Br2 Br 0.24984(5) -0.20934(9) 1.05153(6) 0.0332(2) Uani 1 1 d . . .
O1 O 0.0569(4) 0.1458(7) 0.5189(5) 0.050(2) Uani 1 1 d . . .
O2 O 0.0537(4) 0.3375(7) 0.5142(5) 0.0438(17) Uani 1 1 d . . .
O3 O 0.1167(4) 0.2480(5) 0.6285(4) 0.0313(15) Uani 1 1 d . . .
O4 O 0.5191(9) 0.1708(12) 0.1798(12) 0.138(6) Uani 1 1 d . . .
O5 O 0.4257(9) 0.2556(12) 0.2081(10) 0.108(5) Uani 1 1 d . . .
O6 O 0.5166(8) 0.3485(12) 0.1775(10) 0.111(5) Uani 1 1 d . . .
O7B O 0.4115(16) 0.1636(19) 0.4026(12) 0.086(6) Uani 0.50 1 d PDU A 2
O7A O 0.3446(17) 0.1612(18) 0.3677(12) 0.086(6) Uani 0.50 1 d PDU A 1
O8B O 0.3045(9) 0.229(2) 0.3490(12) 0.069(4) Uani 0.50 1 d PDU A 2
O8A O 0.4404(9) 0.2525(19) 0.4547(11) 0.069(4) Uani 0.50 1 d PDU A 1
O9B O 0.3870(16) 0.359(2) 0.384(2) 0.072(8) Uani 0.50 1 d PDU A 2
O9A O 0.3454(15) 0.347(2) 0.369(2) 0.072(8) Uani 0.50 1 d PDU A 1
O10 O 0.2220(9) 0.8488(13) 0.3042(10) 0.124(5) Uani 1 1 d DU . .
O11A O 0.163(3) 0.706(2) 0.286(2) 0.138(11) Uani 0.50 1 d PDU B 1
O11B O 0.147(2) 0.675(2) 0.230(2) 0.138(11) Uani 0.50 1 d PDU C 2
O12A O 0.1228(14) 0.8434(16) 0.1867(16) 0.113(7) Uani 0.50 1 d PDU B 1
O12B O 0.2490(14) 0.6521(16) 0.3295(18) 0.113(7) Uani 0.50 1 d PDU C 2
O13 O 0.6447(8) 0.2304(10) 1.1031(7) 0.082(4) Uani 1 1 d . . .
O14 O 0.0799(11) 0.6353(17) 0.1037(14) 0.185(9) Uani 1 1 d . . .
N1 N 0.1655(5) 0.0076(6) 0.9350(5) 0.0244(17) Uani 1 1 d . . .
N2 N -0.1615(6) 0.0006(6) 0.5693(6) 0.0274(19) Uani 1 1 d . . .
N3 N 0.1986(4) 0.0275(7) 1.1232(5) 0.0247(15) Uani 1 1 d . . .
H9 H 0.1632 0.0882 1.1063 0.030 Uiso 1 1 calc R . .
H10 H 0.1712 -0.0398 1.1260 0.030 Uiso 1 1 calc R . .
N4 N 0.3585(6) 0.0099(7) 1.1472(5) 0.033(2) Uani 1 1 d . . .
H13 H 0.3765 0.0869 1.1515 0.039 Uiso 1 1 calc R . .
N5 N 0.3456(5) -0.0241(7) 0.9838(5) 0.0302(17) Uani 1 1 d . . .
H20 H 0.3353 -0.0939 0.9553 0.036 Uiso 1 1 calc R . .
H21 H 0.3441 0.0350 0.9466 0.036 Uiso 1 1 calc R . .
N6 N -0.2024(5) -0.0171(7) 0.3813(5) 0.0317(18) Uani 1 1 d . . .
H22 H -0.1719 0.0477 0.3810 0.038 Uiso 1 1 calc R . .
H23 H -0.1700 -0.0816 0.3943 0.038 Uiso 1 1 calc R . .
N7 N -0.3587(6) 0.0069(8) 0.3648(7) 0.043(3) Uani 1 1 d . . .
H28 H -0.3777 -0.0695 0.3591 0.051 Uiso 1 1 calc R . .
N8 N -0.3367(5) 0.0336(9) 0.5318(6) 0.042(2) Uani 1 1 d . . .
H33 H -0.3337 -0.0262 0.5689 0.050 Uiso 1 1 calc R . .
H34 H -0.3248 0.1030 0.5605 0.050 Uiso 1 1 calc R . .
N9 N 0.0746(5) 0.2433(7) 0.5523(6) 0.0317(18) Uani 1 1 d . . .
N10 N 0.4893(8) 0.2570(10) 0.1908(9) 0.063(3) Uani 1 1 d . . .
N11 N 0.3760(5) 0.2538(5) 0.3909(6) 0.0262(17) Uani 1 1 d DU . .
N12A N 0.1769(17) 0.7988(18) 0.2590(14) 0.067(5) Uani 0.50 1 d PDU B 1
N12B N 0.2035(18) 0.715(2) 0.2770(15) 0.067(5) Uani 0.50 1 d PDU C 2
C1 C 0.1682(5) 0.0656(8) 0.8680(5) 0.0261(18) Uani 1 1 d . . .
H1 H 0.2148 0.1070 0.8700 0.031 Uiso 1 1 calc R . .
C2 C 0.1053(5) 0.0670(7) 0.7961(5) 0.0238(17) Uani 1 1 d . . .
H2 H 0.1087 0.1099 0.7496 0.029 Uiso 1 1 calc R . .
C3 C 0.0361(5) 0.0058(7) 0.7910(5) 0.0214(18) Uani 1 1 d . . .
C4 C 0.0339(5) -0.0526(8) 0.8618(5) 0.0261(18) Uani 1 1 d . . .
H3 H -0.0124 -0.0938 0.8615 0.031 Uiso 1 1 calc R . .
C5 C 0.0988(5) -0.0510(8) 0.9331(5) 0.0262(17) Uani 1 1 d . . .
H4 H 0.0967 -0.0913 0.9810 0.031 Uiso 1 1 calc R . .
C6 C -0.1531(5) -0.0813(8) 0.6272(5) 0.0289(19) Uani 1 1 d . . .
H5 H -0.1917 -0.1413 0.6184 0.035 Uiso 1 1 calc R . .
C7 C -0.0902(5) -0.0819(7) 0.6993(5) 0.0266(18) Uani 1 1 d . . .
H6 H -0.0868 -0.1406 0.7398 0.032 Uiso 1 1 calc R . .
C8 C -0.0321(5) 0.0022(7) 0.7131(5) 0.0230(19) Uani 1 1 d . . .
C9 C -0.0400(5) 0.0846(8) 0.6507(5) 0.033(2) Uani 1 1 d . . .
H7 H -0.0008 0.1430 0.6568 0.040 Uiso 1 1 calc R . .
C10 C -0.1052(5) 0.0815(8) 0.5796(5) 0.032(2) Uani 1 1 d . . .
H8 H -0.1098 0.1381 0.5375 0.038 Uiso 1 1 calc R . .
C11 C 0.2577(6) 0.0545(13) 1.2061(6) 0.049(3) Uani 1 1 d . . .
H11 H 0.2676 0.1400 1.2110 0.059 Uiso 1 1 calc R . .
H12 H 0.2364 0.0305 1.2505 0.059 Uiso 1 1 calc R . .
C12 C 0.3308(8) -0.0065(10) 1.2160(7) 0.045(3) Uani 1 1 d . . .
H16 H 0.3712 0.0219 1.2668 0.054 Uiso 1 1 calc R . .
H17 H 0.3230 -0.0913 1.2229 0.054 Uiso 1 1 calc R . .
C13 C 0.4205(6) -0.0593(12) 1.1329(7) 0.049(3) Uani 1 1 d . . .
H14 H 0.4089 -0.1438 1.1353 0.059 Uiso 1 1 calc R . .
H15 H 0.4713 -0.0423 1.1759 0.059 Uiso 1 1 calc R . .
C14 C 0.4253(6) -0.0285(11) 1.0483(8) 0.043(3) Uani 1 1 d . . .
H18 H 0.4512 0.0487 1.0512 0.051 Uiso 1 1 calc R . .
H19 H 0.4581 -0.0875 1.0320 0.051 Uiso 1 1 calc R . .
C15 C -0.2623(7) -0.0328(11) 0.2983(6) 0.043(2) Uani 1 1 d . . .
H24 H -0.2411 -0.0029 0.2551 0.052 Uiso 1 1 calc R . .
H25 H -0.2738 -0.1173 0.2879 0.052 Uiso 1 1 calc R . .
C16 C -0.3312(9) 0.0261(14) 0.2933(8) 0.057(3) Uani 1 1 d . . .
H26 H -0.3729 0.0007 0.2425 0.068 Uiso 1 1 calc R . .
H27 H -0.3227 0.1111 0.2880 0.068 Uiso 1 1 calc R . .
C17 C -0.4167(7) 0.0741(12) 0.3832(9) 0.057(3) Uani 1 1 d . . .
H29 H -0.4687 0.0600 0.3412 0.069 Uiso 1 1 calc R . .
H30 H -0.4042 0.1585 0.3825 0.069 Uiso 1 1 calc R . .
C18 C -0.4191(7) 0.0391(14) 0.4684(11) 0.072(5) Uani 1 1 d . . .
H31 H -0.4447 -0.0385 0.4649 0.086 Uiso 1 1 calc R . .
H32 H -0.4512 0.0967 0.4871 0.086 Uiso 1 1 calc R . .

loop_
_atom_site_aniso_label
_atom_site_aniso_U_11
_atom_site_aniso_U_22
_atom_site_aniso_U_33
_atom_site_aniso_U_23
_atom_site_aniso_U_13
_atom_site_aniso_U_12
Pt1 0.01448(19) 0.0211(2) 0.01385(18) 0.00154(10) 0.00014(13) -0.00387(10)
Pt2 0.01359(19) 0.0261(2) 0.01676(19) 0.00034(10) 0.00040(13) -0.00135(10)
Br1 0.0292(4) 0.0290(4) 0.0183(4) 0.0000(3) 0.0038(3) -0.0063(3)
Br2 0.0301(4) 0.0291(5) 0.0358(5) 0.0048(4) 0.0038(4) -0.0036(4)
O1 0.041(4) 0.042(4) 0.072(5) -0.031(4) 0.026(4) -0.014(3)
O2 0.046(4) 0.045(4) 0.042(4) -0.001(3) 0.017(3) 0.012(3)
O3 0.025(3) 0.029(4) 0.041(4) -0.003(3) 0.013(3) -0.001(2)
O4 0.133(13) 0.075(9) 0.218(19) 0.039(10) 0.073(13) 0.057(9)
O5 0.081(9) 0.145(14) 0.104(11) -0.013(8) 0.038(8) -0.015(7)
O6 0.112(10) 0.079(8) 0.151(13) -0.029(8) 0.055(9) -0.048(8)
O7B 0.142(18) 0.082(10) 0.045(10) 0.018(9) 0.046(11) 0.035(14)
O7A 0.142(18) 0.082(10) 0.045(10) 0.018(9) 0.046(11) 0.035(14)
O8B 0.024(6) 0.128(14) 0.052(8) -0.015(8) 0.007(5) -0.012(6)
O8A 0.024(6) 0.128(14) 0.052(8) -0.015(8) 0.007(5) -0.012(6)
O9B 0.13(2) 0.055(8) 0.063(13) 0.001(7) 0.07(2) 0.007(14)
O9A 0.13(2) 0.055(8) 0.063(13) 0.001(7) 0.07(2) 0.007(14)
O10 0.119(12) 0.131(13) 0.111(11) 0.016(10) 0.019(9) 0.016(10)
O11A 0.25(3) 0.046(12) 0.14(3) 0.007(13) 0.09(3) -0.010(15)
O11B 0.25(3) 0.046(12) 0.14(3) 0.007(13) 0.09(3) -0.010(15)
O12A 0.144(15) 0.039(7) 0.22(2) -0.044(10) 0.143(16) -0.040(9)
O12B 0.144(15) 0.039(7) 0.22(2) -0.044(10) 0.143(16) -0.040(9)
O13 0.110(10) 0.075(7) 0.067(7) -0.021(6) 0.039(7) -0.017(6)
O14 0.157(16) 0.131(15) 0.24(2) -0.068(15) 0.022(15) 0.028(13)
N1 0.021(4) 0.025(4) 0.019(4) 0.000(3) -0.004(3) -0.009(3)
N2 0.025(4) 0.027(4) 0.020(4) 0.000(3) -0.006(3) -0.004(3)
N3 0.022(4) 0.030(4) 0.020(3) 0.008(3) 0.004(3) 0.003(3)
N4 0.024(4) 0.049(5) 0.016(4) 0.004(3) -0.006(3) -0.002(3)
N5 0.031(4) 0.031(4) 0.034(4) -0.002(3) 0.019(3) 0.000(3)
N6 0.033(4) 0.039(4) 0.021(4) -0.003(3) 0.005(3) 0.007(3)
N7 0.022(4) 0.055(6) 0.041(6) 0.019(4) -0.004(4) -0.007(3)
N8 0.045(5) 0.038(5) 0.057(6) -0.003(4) 0.037(5) 0.000(4)
N9 0.021(4) 0.034(4) 0.042(5) -0.013(3) 0.014(3) -0.003(3)
N10 0.058(7) 0.052(7) 0.079(9) -0.006(5) 0.024(7) 0.001(5)
N11 0.029(4) 0.013(3) 0.040(5) -0.001(3) 0.015(3) 0.003(3)
N12A 0.115(16) 0.030(7) 0.051(9) -0.003(7) 0.019(9) 0.007(9)
N12B 0.115(16) 0.030(7) 0.051(9) -0.003(7) 0.019(9) 0.007(9)
C1 0.026(4) 0.028(4) 0.021(4) 0.008(3) 0.002(3) -0.009(3)
C2 0.024(4) 0.024(4) 0.017(4) 0.004(3) -0.002(3) -0.009(3)
C3 0.019(4) 0.023(4) 0.015(4) 0.001(3) -0.004(3) -0.006(3)
C4 0.019(4) 0.032(4) 0.020(4) 0.004(3) -0.004(3) -0.011(3)
C5 0.022(4) 0.031(4) 0.022(4) 0.006(3) 0.001(3) -0.008(3)
C6 0.023(4) 0.033(5) 0.022(4) 0.002(3) -0.005(3) -0.013(4)
C7 0.032(4) 0.024(4) 0.017(4) 0.002(3) -0.002(3) -0.014(3)
C8 0.022(4) 0.028(5) 0.014(4) -0.001(3) -0.001(3) -0.005(3)
C9 0.026(4) 0.037(5) 0.025(4) 0.011(4) -0.009(3) -0.018(4)
C10 0.024(4) 0.033(5) 0.028(4) 0.009(4) -0.006(3) -0.010(4)
C11 0.044(6) 0.083(9) 0.017(4) 0.000(5) 0.005(4) 0.007(6)
C12 0.049(7) 0.059(8) 0.026(5) -0.007(4) 0.010(5) 0.007(5)
C13 0.028(5) 0.065(8) 0.047(6) 0.007(6) 0.004(4) -0.003(5)
C14 0.025(5) 0.052(6) 0.054(7) 0.017(5) 0.018(5) 0.011(5)
C15 0.045(6) 0.057(6) 0.020(5) -0.001(5) 0.000(4) -0.004(5)
C16 0.062(8) 0.078(9) 0.030(6) -0.014(6) 0.014(5) 0.004(7)
C17 0.033(6) 0.062(8) 0.073(9) -0.007(7) 0.011(5) -0.001(5)
C18 0.025(5) 0.080(9) 0.122(13) 0.053(10) 0.041(7) 0.019(6)

loop_
_atom_type_symbol
_atom_type_description
_atom_type_scat_dispersion_real
_atom_type_scat_dispersion_imag
_atom_type_scat_source
C C 0.003 0.002
;
International Tables for Crystallography
(1992, Vol. C, Tables 4.2.6.8 and 6.1.1.4)
;
N N 0.006 0.003
;
International Tables for Crystallography
(1992, Vol. C, Tables 4.2.6.8 and 6.1.1.4)
;
O O 0.011 0.006
;
International Tables for Crystallography
(1992, Vol. C, Tables 4.2.6.8 and 6.1.1.4)
;
Br Br -0.290 2.459
;
International Tables for Crystallography
(1992, Vol. C, Tables 4.2.6.8 and 6.1.1.4)
;
Pt Pt -1.703 8.390
;
International Tables for Crystallography
(1992, Vol. C, Tables 4.2.6.8 and 6.1.1.4)
;
H H 0.000 0.000
;
International Tables for Crystallography
(1992, Vol. C, Table 6.1.1.4)
;

loop_
_geom_angle_atom_site_label_1
_geom_angle_atom_site_label_2
_geom_angle_atom_site_label_3
_geom_angle
N4 Pt1 N3 84.4(3)
N4 Pt1 N5 83.5(4)
N3 Pt1 N5 167.5(3)
N4 Pt1 N1 178.1(3)
N3 Pt1 N1 96.1(3)
N5 Pt1 N1 96.1(4)
N4 Pt1 Br2 91.8(2)
N3 Pt1 Br2 89.8(2)
N5 Pt1 Br2 87.6(2)
N1 Pt1 Br2 90.01(18)
N4 Pt1 Br1 88.8(2)
N3 Pt1 Br1 89.0(2)
N5 Pt1 Br1 93.7(2)
N1 Pt1 Br1 89.44(18)
Br2 Pt1 Br1 178.59(3)
N6 Pt2 N7 83.9(4)
N6 Pt2 N2 96.8(4)
N7 Pt2 N2 179.3(4)
N6 Pt2 N8 168.3(4)
N7 Pt2 N8 84.6(4)
N2 Pt2 N8 94.7(4)
C1 N1 C5 119.7(8)
C1 N1 Pt1 120.6(6)
C5 N1 Pt1 119.7(6)
C6 N2 C10 119.0(8)
C6 N2 Pt2 120.6(6)
C10 N2 Pt2 120.4(6)
C11 N3 Pt1 106.3(6)
C11 N3 H9 110.5
Pt1 N3 H9 110.5
C11 N3 H10 110.5
Pt1 N3 H10 110.5
H9 N3 H10 108.7
C12 N4 C13 123.7(9)
C12 N4 Pt1 107.4(7)
C13 N4 Pt1 108.5(7)
C12 N4 H13 105.3
C13 N4 H13 105.3
Pt1 N4 H13 105.3
C14 N5 Pt1 108.5(6)
C14 N5 H20 110.0
Pt1 N5 H20 110.0
C14 N5 H21 110.0
Pt1 N5 H21 110.0
H20 N5 H21 108.4
C15 N6 Pt2 108.5(7)
C15 N6 H22 110.0
Pt2 N6 H22 110.0
C15 N6 H23 110.0
Pt2 N6 H23 110.0
H22 N6 H23 108.4
C17 N7 C16 124.8(10)
C17 N7 Pt2 108.8(8)
C16 N7 Pt2 106.1(8)
C17 N7 H28 105.2
C16 N7 H28 105.2
Pt2 N7 H28 105.2
C18 N8 Pt2 106.8(8)
C18 N8 H33 110.4
Pt2 N8 H33 110.4
C18 N8 H34 110.4
Pt2 N8 H34 110.4
H33 N8 H34 108.6
O1 N9 O2 122.7(9)
O1 N9 O3 118.9(9)
O2 N9 O3 118.3(7)
O4 N10 O6 117.9(17)
O4 N10 O5 121.4(15)
O6 N10 O5 120.3(14)
O7B N11 O9A 169.1(19)
O7B N11 O7A 57.7(16)
O9A N11 O7A 124(2)
O7B N11 O9B 139.9(19)
O7A N11 O9B 154(2)
O7B N11 O8B 106.9(17)
O9A N11 O8B 75.1(19)
O7A N11 O8B 49.2(13)
O9B N11 O8B 108.6(18)
O7B N11 O8A 64.5(15)
O9A N11 O8A 117.7(19)
O7A N11 O8A 117.3(15)
O9B N11 O8A 88(2)
O8B N11 O8A 156.8(15)
O10 N12A O11A 113(3)
O10 N12A O12A 126(2)
O11A N12A O12A 119(3)
O11B N12B O12B 120(3)
O11B N12B O10 129(2)
O12B N12B O10 108.5(19)
N1 C1 C2 121.6(8)
N1 C1 H1 119.2
C2 C1 H1 119.2
C1 C2 C3 120.5(8)
C1 C2 H2 119.8
C3 C2 H2 119.8
C4 C3 C2 117.1(7)
C4 C3 C8 121.2(8)
C2 C3 C8 121.8(8)
C5 C4 C3 120.3(8)
C5 C4 H3 119.9
C3 C4 H3 119.9
N1 C5 C4 120.8(8)
N1 C5 H4 119.6
C4 C5 H4 119.6
N2 C6 C7 122.1(8)
N2 C6 H5 118.9
C7 C6 H5 118.9
C6 C7 C8 120.5(8)
C6 C7 H6 119.8
C8 C7 H6 119.8
C7 C8 C9 116.8(8)
C7 C8 C3 122.1(8)
C9 C8 C3 121.1(8)
C10 C9 C8 120.2(8)
C10 C9 H7 119.9
C8 C9 H7 119.9
N2 C10 C9 121.4(8)
N2 C10 H8 119.3
C9 C10 H8 119.3
C12 C11 N3 110.6(9)
C12 C11 H11 109.5
N3 C11 H11 109.5
C12 C11 H12 109.5
N3 C11 H12 109.5
H11 C11 H12 108.1
N4 C12 C11 112.4(10)
N4 C12 H16 109.1
C11 C12 H16 109.1
N4 C12 H17 109.1
C11 C12 H17 109.1
H16 C12 H17 107.9
N4 C13 C14 108.3(9)
N4 C13 H14 110.0
C14 C13 H14 110.0
N4 C13 H15 110.0
C14 C13 H15 110.0
H14 C13 H15 108.4
N5 C14 C13 112.2(8)
N5 C14 H18 109.2
C13 C14 H18 109.2
N5 C14 H19 109.2
C13 C14 H19 109.2
H18 C14 H19 107.9
C16 C15 N6 111.0(10)
C16 C15 H24 109.4
N6 C15 H24 109.4
C16 C15 H25 109.4
N6 C15 H25 109.4
H24 C15 H25 108.0
C15 C16 N7 113.9(11)
C15 C16 H26 108.8
N7 C16 H26 108.8
C15 C16 H27 108.8
N7 C16 H27 108.8
H26 C16 H27 107.7
N7 C17 C18 108.6(11)
N7 C17 H29 110.0
C18 C17 H29 110.0
N7 C17 H30 110.0
C18 C17 H30 110.0
H29 C17 H30 108.4
C17 C18 N8 111.8(9)
C17 C18 H31 109.3
N8 C18 H31 109.3
C17 C18 H32 109.3
N8 C18 H32 109.3
H31 C18 H32 107.9

loop_
_geom_bond_atom_site_label_1
_geom_bond_atom_site_label_2
_geom_bond_distance
Pt1 N4 2.057(9)
Pt1 N3 2.066(8)
Pt1 N5 2.073(8)
Pt1 N1 2.076(8)
Pt1 Br2 2.4762(11)
Pt1 Br1 2.4875(11)
Pt2 N6 2.044(9)
Pt2 N7 2.048(10)
Pt2 N2 2.049(9)
Pt2 N8 2.057(8)
O1 N9 1.244(10)
O2 N9 1.249(11)
O3 N9 1.279(11)
O4 N10 1.163(16)
O5 N10 1.264(19)
O6 N10 1.204(16)
O7B N11 1.19(2)
O7A N11 1.20(2)
O8B N11 1.283(17)
O8A N11 1.309(17)
O9B N11 1.23(2)
O9A N11 1.20(2)
O10 N12A 1.08(2)
O10 N12B 1.60(3)
O11A N12A 1.21(3)
O11B N12B 1.17(3)
O12A N12A 1.40(3)
O12B N12B 1.23(3)
N1 C1 1.335(11)
N1 C5 1.359(11)
N2 C6 1.332(12)
N2 C10 1.337(12)
N3 C11 1.503(12)
N3 H9 0.9200
N3 H10 0.9200
N4 C12 1.423(15)
N4 C13 1.446(15)
N4 H13 0.9300
N5 C14 1.499(14)
N5 H20 0.9200
N5 H21 0.9200
N6 C15 1.490(12)
N6 H22 0.9200
N6 H23 0.9200
N7 C17 1.405(16)
N7 C16 1.470(17)
N7 H28 0.9300
N8 C18 1.527(17)
N8 H33 0.9200
N8 H34 0.9200
C1 C2 1.376(10)
C1 H1 0.9500
C2 C3 1.400(11)
C2 H2 0.9500
C3 C4 1.392(12)
C3 C8 1.491(13)
C4 C5 1.388(10)
C4 H3 0.9500
C5 H4 0.9500
C6 C7 1.377(11)
C6 H5 0.9500
C7 C8 1.380(11)
C7 H6 0.9500
C8 C9 1.393(12)
C9 C10 1.389(11)
C9 H7 0.9500
C10 H8 0.9500
C11 C12 1.444(17)
C11 H11 0.9900
C11 H12 0.9900
C12 H16 0.9900
C12 H17 0.9900
C13 C14 1.513(16)
C13 H14 0.9900
C13 H15 0.9900
C14 H18 0.9900
C14 H19 0.9900
C15 C16 1.382(18)
C15 H24 0.9900
C15 H25 0.9900
C16 H26 0.9900
C16 H27 0.9900
C17 C18 1.52(2)
C17 H29 0.9900
C17 H30 0.9900
C18 H31 0.9900
C18 H32 0.9900

loop_
_geom_torsion_atom_site_label_1
_geom_torsion_atom_site_label_2
_geom_torsion_atom_site_label_3
_geom_torsion_atom_site_label_4
_geom_torsion
N3 Pt1 N1 C1 138.2(7)
N5 Pt1 N1 C1 -44.4(8)
Br2 Pt1 N1 C1 -132.0(7)
Br1 Pt1 N1 C1 49.3(7)
N3 Pt1 N1 C5 -41.7(7)
N5 Pt1 N1 C5 135.7(7)
Br2 Pt1 N1 C5 48.0(7)
Br1 Pt1 N1 C5 -130.7(7)
N6 Pt2 N2 C6 -119.5(8)
N8 Pt2 N2 C6 63.0(9)
N6 Pt2 N2 C10 61.1(9)
N8 Pt2 N2 C10 -116.4(8)
N4 Pt1 N3 C11 9.8(7)
N5 Pt1 N3 C11 23.7(18)
N1 Pt1 N3 C11 -168.4(7)
Br2 Pt1 N3 C11 101.6(7)
Br1 Pt1 N3 C11 -79.1(7)
N3 Pt1 N4 C12 15.1(7)
N5 Pt1 N4 C12 -161.9(7)
Br2 Pt1 N4 C12 -74.5(7)
Br1 Pt1 N4 C12 104.2(7)
N3 Pt1 N4 C13 151.0(8)
N5 Pt1 N4 C13 -26.0(7)
Br2 Pt1 N4 C13 61.4(7)
Br1 Pt1 N4 C13 -119.9(7)
N4 Pt1 N5 C14 1.2(7)
N3 Pt1 N5 C14 -12.7(18)
N1 Pt1 N5 C14 179.4(7)
Br2 Pt1 N5 C14 -90.9(7)
Br1 Pt1 N5 C14 89.5(7)
N7 Pt2 N6 C15 -6.8(7)
N2 Pt2 N6 C15 173.1(7)
N8 Pt2 N6 C15 -19(2)
N6 Pt2 N7 C17 -152.1(8)
N8 Pt2 N7 C17 25.4(8)
N6 Pt2 N7 C16 -15.5(8)
N8 Pt2 N7 C16 161.9(8)
N6 Pt2 N8 C18 13(2)
N7 Pt2 N8 C18 0.4(8)
N2 Pt2 N8 C18 -179.4(8)
N12B O10 N12A O11A 38(3)
N12B O10 N12A O12A -160(5)
N12A O10 N12B O11B -8(4)
N12A O10 N12B O12B -169(4)
C5 N1 C1 C2 -0.6(14)
Pt1 N1 C1 C2 179.4(7)
N1 C1 C2 C3 -0.7(14)
C1 C2 C3 C4 1.7(13)
C1 C2 C3 C8 -177.9(9)
C2 C3 C4 C5 -1.4(13)
C8 C3 C4 C5 178.2(9)
C1 N1 C5 C4 0.9(14)
Pt1 N1 C5 C4 -179.1(7)
C3 C4 C5 N1 0.2(14)
C10 N2 C6 C7 3.4(15)
Pt2 N2 C6 C7 -176.0(7)
N2 C6 C7 C8 -1.5(15)
C6 C7 C8 C9 -1.0(14)
C6 C7 C8 C3 178.9(9)
C4 C3 C8 C7 -18.3(15)
C2 C3 C8 C7 161.3(8)
C4 C3 C8 C9 161.6(9)
C2 C3 C8 C9 -18.9(15)
C7 C8 C9 C10 1.6(15)
C3 C8 C9 C10 -178.2(10)
C6 N2 C10 C9 -2.7(16)
Pt2 N2 C10 C9 176.7(8)
C8 C9 C10 N2 0.2(16)
Pt1 N3 C11 C12 -33.5(12)
C13 N4 C12 C11 -166.8(11)
Pt1 N4 C12 C11 -39.2(12)
N3 C11 C12 N4 50.1(14)
C12 N4 C13 C14 171.9(10)
Pt1 N4 C13 C14 44.8(11)
Pt1 N5 C14 C13 23.1(12)
N4 C13 C14 N5 -45.6(13)
Pt2 N6 C15 C16 30.0(13)
N6 C15 C16 N7 -46.8(16)
C17 N7 C16 C15 166.1(12)
Pt2 N7 C16 C15 38.6(14)
C16 N7 C17 C18 -171.2(12)
Pt2 N7 C17 C18 -44.9(12)
N7 C17 C18 N8 47.0(16)
Pt2 N8 C18 C17 -24.6(14)
